data_1573567
loop_
_publ_author_name
'Tang, Jianqin'
'Hu, Chenyang'
'Crumpton, Agamemnon'
'Griffin, Liam'
'Goicoechea, Jose M.'
'Aldridge, Simon'

_publ_section_title
;
 Metathesis chemistry of inorganic cumulenes driven by B--O bond formation
;
_journal_name_full 'Chemical Science'
_journal_paper_doi 10.1039/D4SC07487D
_journal_year 2025
_chemical_formula_moiety 'C27 H36 B N3 S'
_chemical_formula_sum 'C27 H36 B N3 S'
_chemical_formula_weight 445.46
_space_group_crystal_system monoclinic
_space_group_IT_number 15
_space_group_name_Hall '-I 2ya'
_space_group_name_H-M_alt 'I 1 2/a 1'
_atom_sites_solution_hydrogens geom
_atom_sites_solution_primary dual
_audit_creation_date 2024-05-21
_audit_creation_method
;
Olex2 1.5
(compiled 2023.08.24 svn.re1ec1418 for OlexSys, GUI svn.r6817)
;
_audit_update_record
;
2024-08-15 deposited with the CCDC.	2024-12-18 downloaded from the CCDC.
;
_cell_angle_alpha 90
_cell_angle_beta 94.9584(3)
_cell_angle_gamma 90
_cell_formula_units_Z 8
_cell_length_a 16.90996(6)
_cell_length_b 9.55705(3)
_cell_length_c 33.35081(10)
_cell_measurement_reflns_used 83846
_cell_measurement_temperature 100.00(10)
_cell_measurement_theta_max 75.7930
_cell_measurement_theta_min 2.6490
_cell_volume 5369.63(3)
_computing_cell_refinement 'CrysAlisPro 1.171.43.95a (Rigaku OD, 2023)'
_computing_data_collection 'CrysAlisPro 1.171.43.95a (Rigaku OD, 2023)'
_computing_data_reduction 'CrysAlisPro 1.171.43.95a (Rigaku OD, 2023)'
_computing_molecular_graphics 'Olex2 1.5 (Dolomanov et al., 2009)'
_computing_publication_material 'Olex2 1.5 (Dolomanov et al., 2009)'
_computing_structure_refinement 'SHELXL 2018/3 (Sheldrick, 2015)'
_computing_structure_solution 'SHELXT 2018/2 (Sheldrick, 2018)'
_diffrn_ambient_environment N~2~
_diffrn_ambient_temperature 100.00(10)
_diffrn_detector 'Hybrid Pixel Array Detector'
_diffrn_detector_area_resol_mean 10.0000
_diffrn_detector_type 'HyPix-Arc 150'
_diffrn_measured_fraction_theta_full 0.999
_diffrn_measured_fraction_theta_max 0.989
_diffrn_measurement_details
;
List of Runs (angles in degrees, time in seconds):

  # Type    Start    End  Width  t~exp~   \w     \q     \k     \f   Frames
#--------------------------------------------------------------------------
  1  \w     -6.00  19.00   0.50    0.05    --   -6.75  31.00-117.00   50
  2  \w    -59.00 -33.00   0.50    0.05    --   -6.75 -31.00  82.00   52
  3  \w     60.00 109.00   0.50    0.05    --   57.22  31.00-117.00   98
  4  \w      4.00  30.00   0.50    0.05    --   57.22 -31.00  82.00   52
  5  \w     71.00  96.00   0.50    0.05    --   69.91  31.00-117.00   50
  6  \w     85.00 110.00   0.50    0.05    --   84.03  31.00-117.00   50
  7  \w     17.00  43.00   0.50    0.05    --   57.22 -61.00 -90.00   52
  8  \w     25.00  61.00   0.50    0.05    --   57.22 -77.00  30.00   72
  9  \w     14.00  41.00   0.50    0.05    --   57.22 -61.00 -60.00   54
 10  \w     28.00  53.00   0.50    0.05    --   57.22 -61.00 120.00   50
 11  \w     16.00  58.00   0.50    0.05    --   57.22 -77.00-180.00   84
 12  \w     10.00  35.00   0.50    0.05    --   57.22 -61.00   0.00   50
 13  \w     19.00  52.00   0.50    0.05    --   69.91 -45.00-150.00   66
 14  \w     44.00  74.00   0.50    0.05    --   69.91 -94.00 -30.00   60
 15  \w     19.00  44.00   0.50    0.05    --   69.91 -45.00 -30.00   50
 16  \w     21.00  47.00   0.50    0.05    --   69.91 -45.00  90.00   52
 17  \w     19.00  51.00   0.50    0.05    --   69.91 -45.00 120.00   64
 18  \w     19.00  49.00   0.50    0.05    --   69.91 -45.00 -60.00   60
 19  \w     76.00 120.00   0.50    0.05    --   69.91  45.00  90.00   88
 20  \w     99.00 125.00   0.50    0.05    --   84.03  45.00 -30.00   52
 21  \w     89.00 114.00   0.50    0.05    --   84.03  45.00-180.00   50
 22  \w     37.00  62.00   0.50    0.05    --   84.03 -61.00 -90.00   50
 23  \w     90.00 127.00   0.50    0.05    --   84.03  45.00-120.00   74
 24  \w    100.00 135.00   0.50    0.05    --   84.03  45.00   0.00   70
 25  \w     68.00  94.00   0.50    0.05    --   84.03 -94.00 -60.00   52
 26  \w     43.00  68.00   0.50    0.05    --   84.03 -77.00   0.00   50
 27  \w     37.00  62.00   0.50    0.05    --   84.03 -61.00 150.00   50
 28  \w     38.00  63.00   0.50    0.05    --   84.03 -61.00  30.00   50
 29  \w     71.00  98.00   0.50    0.05    --   84.03 -94.00 -90.00   54
 30  \w     57.00  82.00   0.50    0.05    --   84.03 -77.00 -30.00   50
 31  \w     40.00  69.00   0.50    0.05    --   84.03 -94.00  30.00   58
 32  \w     37.00  62.00   0.50    0.05    --   84.03 -61.00 -30.00   50
 33  \w     40.00  65.00   0.50    0.05    --   84.03 -61.00 -60.00   50
 34  \w     57.00  97.00   0.50    0.05    --   84.03-111.00  60.00   80
 35  \w     45.00  80.00   0.50    0.05    --   84.03 -77.00 -60.00   70
 36  \w     76.00 133.00   0.50    0.05    --   86.75  23.00-158.38  114
 37  \w     59.00 137.00   0.50    0.05    --   86.75  23.00 -25.34  156
 38  \w    108.00 140.00   0.50    0.05    --   86.75  25.00 128.72   64
 39  \w     65.00  96.00   0.50    0.05    --   86.75  25.00 128.72   62
 40  \w     62.00  94.00   0.50    0.05    --   86.75   6.00 144.26   64
 41  \w     58.00  93.00   0.50    0.05    --   86.75  23.00  63.61   70
 42  \w    110.00 135.00   0.50    0.05    --   86.75  23.00-100.04   50
 43  \w     58.00  95.00   0.50    0.05    --   86.75  23.00-100.04   74
 44  \w    105.00 139.00   0.50    0.05    --   86.75  25.00 158.54   68
 45  \w     86.00 131.00   0.50    0.05    --   86.75   6.00  72.56   90
 46  \w     67.00  93.00   0.50    0.05    --   86.75  25.00 158.54   52
 47  \w     54.00  90.00   0.50    0.05    --   86.75  22.00 104.30   72
 48  \w     52.00  82.00   0.50    0.05    --   86.75   6.00  72.56   60
 49  \w    -20.00   9.00   0.50    0.05    --   -6.75  92.00  41.00   58
 50  \w     -1.00  33.00   0.50    0.05    --   -6.75  45.00-150.00   68
 51  \w    -40.00  -9.00   0.50    0.05    --   -6.75 -61.00 -30.00   62
 52  \w     -9.00  16.00   0.50    0.05    --   10.00 101.00-173.65   50
 53  \w     -2.00  27.00   0.50    0.05    --   14.00  97.00   7.97   58
 54  \w     11.00  37.00   0.50    0.05    --   22.00  90.00  13.62   52
 55  \w     16.00  41.00   0.50    0.05    --   26.00  87.00-104.58   50
 56  \w     14.00  39.00   0.50    0.05    --   26.00  91.00  97.37   50
 57  \w     13.00  38.00   0.50    0.05    --   26.00  92.00 -68.58   50
 58  \w     14.00  39.00   0.50    0.05    --   26.00  91.00-171.25   50
 59  \w     27.00  52.00   0.50    0.05    --   30.00  77.00  20.72   50
 60  \w     27.00  52.00   0.50    0.05    --   30.00  77.00 136.13   50
 61  \w     32.00  57.00   0.50    0.05    --   34.00  75.00 -23.33   50
 62  \w     31.00  56.00   0.50    0.05    --   34.00  77.00  39.47   50
 63  \w     31.00  56.00   0.50    0.05    --   34.00  77.00 149.02   50
 64  \w     32.00  57.00   0.50    0.05    --   34.00  74.00 -88.45   50
 65  \w     35.00  60.00   0.50    0.05    --   38.00  77.00 128.74   50
 66  \w     36.00  61.00   0.50    0.05    --   38.00  75.00 101.04   50
 67  \w     35.00  60.00   0.50    0.05    --   38.00  76.00-160.37   50
 68  \w     36.00  61.00   0.50    0.05    --   38.00  75.00 174.30   50
 69  \w     35.00  60.00   0.50    0.05    --   38.00  77.00  68.71   50
 70  \w     40.00  65.00   0.50    0.05    --   42.00  75.00 -62.44   50
 71  \w     40.00  65.00   0.50    0.05    --   42.00  74.00-109.08   50
 72  \w     39.00  64.00   0.50    0.05    --   42.00  77.00-149.96   50
 73  \w     40.00  65.00   0.50    0.05    --   42.00  75.00  74.66   50
 74  \w     43.00  68.00   0.50    0.05    --   46.00  76.00  75.01   50
 75  \w     44.00  69.00   0.50    0.05    --   46.00  75.00 102.02   50
 76  \w     43.00  68.00   0.50    0.05    --   46.00  77.00-110.28   50
 77  \w     47.00  72.00   0.50    0.05    --   50.00  77.00 -34.34   50
 78  \w     47.00  72.00   0.50    0.05    --   50.00  77.00-136.14   50
 79  \w     47.00  72.00   0.50    0.05    --   50.00  77.00-177.64   50
 80  \w     48.00  73.00   0.50    0.05    --   50.00  74.00  30.91   50
 81  \w     47.00  72.00   0.50    0.05    --   50.00  77.00 105.11   50
 82  \w     47.00  72.00   0.50    0.05    --   50.00  77.00   2.33   50
 83  \w     47.00  73.00   0.50    0.05    --   50.00  77.00 -83.72   52
 84  \w     47.00  72.00   0.50    0.05    --   50.00  77.00 -16.74   50
 85  \w     47.00  72.00   0.50    0.05    --   50.00  77.00 162.57   50
 86  \w     54.00  79.00   0.50    0.05    --   54.00  72.00  35.92   50
 87  \w     52.00  77.00   0.50    0.05    --   54.00  74.00-126.59   50
 88  \w     51.00  76.00   0.50    0.05    --   54.00  77.00 149.41   50
 89  \w     51.00  76.00   0.50    0.05    --   54.00  77.00 122.88   50
 90  \w     51.00  76.00   0.50    0.05    --   54.00  77.00-161.09   50
 91  \w     51.00  76.00   0.50    0.05    --   54.00  77.00 -45.60   50
 92  \w     54.00  79.00   0.50    0.05    --   54.00  71.00  45.26   50
 93  \w     51.00  76.00   0.50    0.05    --   54.00  77.00   5.29   50
 94  \w     51.00  76.00   0.50    0.05    --   54.00  77.00 106.72   50
 95  \w     51.00  76.00   0.50    0.05    --   54.00  77.00  67.61   50
 96  \w      5.00  37.00   0.50    0.05    --   57.22 -30.00 -90.00   64
 97  \w     13.00  40.00   0.50    0.05    --   57.22 -94.00  60.00   54
 98  \w      7.00  37.00   0.50    0.05    --   57.22 -30.00 150.00   60
 99  \w     18.00  52.00   0.50    0.05    --   57.22 -45.00-180.00   68
100  \w     47.00  72.00   0.50    0.05    --   57.22 -94.00  60.00   50
101  \w      4.00  35.00   0.50    0.05    --   57.22 -30.00  60.00   62
102  \w      4.00  37.00   0.50    0.05    --   57.22 -30.00 -60.00   66
103  \w     59.00  93.00   0.50    0.05    --   58.00  69.00 -34.76   68
104  \w     60.00 101.00   0.50    0.05    --   58.00  71.00 -82.85   82
105  \w     58.00  83.00   0.50    0.05    --   58.00  72.00  80.83   50
106  \w     58.00  83.00   0.50    0.05    --   58.00  71.00-115.81   50
107  \w     62.00  92.00   0.50    0.05    --   62.00  75.00 118.91   60
108  \w     62.00  87.00   0.50    0.05    --   62.00  71.00-152.61   50
109  \w     62.00  87.00   0.50    0.05    --   62.00  71.00 111.03   50
110  \w     63.00 105.00   0.50    0.05    --   62.00  70.00 145.24   84
111  \w     63.00  94.00   0.50    0.05    --   62.00  70.00-113.91   62
112  \w     66.00  91.00   0.50    0.05    --   66.00  72.00 157.31   50
113  \w     64.00 107.00   0.50    0.05    --   66.00  75.00-101.98   86
114  \w     66.00 100.00   0.50    0.05    --   66.00  73.00 170.97   68
115  \w     67.00  92.00   0.50    0.05    --   66.00  70.00  32.70   50
116  \w     65.00  96.00   0.50    0.05    --   66.00  73.00  41.70   62
117  \w     66.00  91.00   0.50    0.05    --   66.00  72.00-175.72   50
118  \w     75.00 116.00   0.50    0.05    --   69.91  45.00   0.00   82
119  \w     75.00 121.00   0.50    0.05    --   69.91  45.00 120.00   92
120  \w     76.00 119.00   0.50    0.05    --   69.91  45.00 -30.00   86
121  \w     75.00 121.00   0.50    0.05    --   69.91  45.00  30.00   92
122  \w     75.00 121.00   0.50    0.05    --   69.91  45.00-120.00   92
123  \w     19.00  44.00   0.50    0.05    --   69.91 -45.00-120.00   50
124  \w     78.00 104.00   0.50    0.05    --   69.91-125.00-150.00   52
125  \w     26.00  79.00   0.50    0.05    --   69.91 -94.00  90.00  106
126  \w     48.00  84.00   0.50    0.05    --   69.91 -94.00-120.00   72
127  \w     89.00 127.00   0.50    0.05    --   84.03  45.00  90.00   76
128  \w     89.00 114.00   0.50    0.05    --   84.03  45.00  30.00   50
129  \w     37.00  70.00   0.50    0.05    --   84.03 -61.00-150.00   66
130  \w     89.00 114.00   0.50    0.05    --   84.03  45.00 -30.00   50
131  \w     39.00  71.00   0.50    0.05    --   84.03 -61.00-180.00   64
132  \w     53.00  98.00   0.50    0.05    --   84.03 178.00  30.00   90
133  \w     52.00 101.00   0.50    0.05    --   84.03 178.00  60.00   98
134  \w     65.00  99.00   0.50    0.05    --   84.03 178.00-120.00   68
135  \w     89.00 114.00   0.50    0.05    --   84.03  45.00 -60.00   50
136  \w     82.00 108.00   0.50    0.05    --   84.03-111.00-180.00   52
137  \w     40.00  98.00   0.50    0.05    --   84.03 -94.00-180.00  116
138  \w     90.00 115.00   0.50    0.05    --   84.03  45.00  60.00   50
139  \w     38.00  68.00   0.50    0.05    --   84.03-111.00-180.00   60
140  \w     89.00 131.00   0.50    0.05    --   84.03  45.00-150.00   84
141  \w     83.00 108.00   0.50    0.05    --   84.03-111.00-120.00   50
142  \w     79.00 108.00   0.50    0.05    --   84.03-111.00 150.00   58
143  \w     38.00  63.00   0.50    0.05    --   84.03-111.00 150.00   50
144  \w     41.00 103.00   0.50    0.05    --   84.03-111.00  90.00  124
145  \w     38.00  67.00   0.50    0.05    --   84.03 -61.00-120.00   58
146  \w     89.00 114.00   0.50    0.05    --   84.03  45.00   0.00   50
147  \w     38.00  63.00   0.50    0.05    --   84.03-111.00-120.00   50
148  \w     72.00  97.00   0.50    0.05    --   84.03-111.00 -90.00   50
149  \w     40.00  66.00   0.50    0.05    --   84.03-111.00 -90.00   52
150  \w     67.00 124.00   0.50    0.05    --   84.03 178.00-180.00  114
151  \w    104.00 129.00   0.50    0.05    --   84.03 178.00 -30.00   50
152  \w     66.00 104.00   0.50    0.05    --   84.03 178.00 -90.00   76
153  \w     54.00  98.00   0.50    0.05    --   84.03 178.00 -30.00   88
154  \w     89.00 118.00   0.50    0.05    --   84.03  45.00 120.00   58
155  \w     89.00 123.00   0.50    0.05    --   84.03  45.00 -90.00   68
156  \w     94.00 120.00   0.50    0.05    --   84.03   0.00-180.00   52
157  \w     66.00 124.00   0.50    0.05    --   84.03 178.00 120.00  116
158  \w     83.00 108.00   0.50    0.05    --   84.03-111.00 -60.00   50
159  \w     40.00  74.00   0.50    0.05    --   84.03 -94.00 120.00   68
160  \w     38.00  64.00   0.50    0.05    --   84.03-111.00 -60.00   52
161  \w     89.00 114.00   0.50    0.05    --   84.03  45.00 150.00   50
162  \w     54.00  92.00   0.50    0.05    --   84.03   0.00-180.00   76
163  \w     78.00 125.00   0.50    0.05    --   84.03 178.00 -60.00   94
164  \w     71.00 108.00   0.50    0.05    --   84.03-111.00 120.00   74
165  \w     42.00 128.00   0.50    0.05    --   86.75  -2.00 -13.28  172
166  \w     43.00 118.00   0.50    0.05    --   86.75   0.00 -88.32  150
167  \w     77.00 108.00   0.50    0.05    --   86.75-111.00  35.03   62
168  \w     41.00  67.00   0.50    0.05    --   86.75-111.00  35.03   52
169  \w     38.00  63.00   0.50    0.05    --   86.75 -56.00  18.88   50
170  \w     49.00  95.00   0.50    0.05    --   86.75 -85.00 126.85   92
;
_diffrn_measurement_device 'four-circle diffractometer'
_diffrn_measurement_device_type 'XtaLAB Synergy R, DW system, HyPix-Arc 150'
_diffrn_measurement_method '\w scans'
_diffrn_orient_matrix_type 'CrysAlisPro convention (1999,Acta A55,543-557)'
_diffrn_orient_matrix_UB_11 -0.0160684000
_diffrn_orient_matrix_UB_12 -0.0614377000
_diffrn_orient_matrix_UB_13 0.0412194000
_diffrn_orient_matrix_UB_21 -0.0899255000
_diffrn_orient_matrix_UB_22 0.0183991000
_diffrn_orient_matrix_UB_23 -0.0105344000
_diffrn_orient_matrix_UB_31 -0.0044666000
_diffrn_orient_matrix_UB_32 -0.1478880000
_diffrn_orient_matrix_UB_33 -0.0184201000
_diffrn_radiation_monochromator mirror
_diffrn_radiation_probe x-ray
_diffrn_radiation_type 'Cu K\a'
_diffrn_radiation_wavelength 1.54184
_diffrn_reflns_av_R_equivalents 0.0239
_diffrn_reflns_av_unetI/netI 0.0075
_diffrn_reflns_Laue_measured_fraction_full 0.999
_diffrn_reflns_Laue_measured_fraction_max 0.989
_diffrn_reflns_limit_h_max 21
_diffrn_reflns_limit_h_min -21
_diffrn_reflns_limit_k_max 10
_diffrn_reflns_limit_k_min -11
_diffrn_reflns_limit_l_max 41
_diffrn_reflns_limit_l_min -41
_diffrn_reflns_number 109063
_diffrn_reflns_point_group_measured_fraction_full 0.999
_diffrn_reflns_point_group_measured_fraction_max 0.989
_diffrn_reflns_theta_full 67.684
_diffrn_reflns_theta_max 76.012
_diffrn_reflns_theta_min 2.660
_diffrn_source 'Rotating-anode X-ray tube'
_diffrn_source_type 'Rigaku (Cu) X-ray Source'
_exptl_absorpt_coefficient_mu 1.189
_exptl_absorpt_correction_T_max 1.00000
_exptl_absorpt_correction_T_min 0.83935
_exptl_absorpt_correction_type multi-scan
_exptl_absorpt_process_details
;
CrysAlisPro 1.171.43.95a (Rigaku Oxford Diffraction, 2023)
Empirical absorption correction using spherical harmonics,
implemented in SCALE3 ABSPACK scaling algorithm.
;
_exptl_crystal_colour colourless
_exptl_crystal_colour_primary colourless
_exptl_crystal_density_diffrn 1.102
_exptl_crystal_description block
_exptl_crystal_F_000 1920
_exptl_crystal_size_max 0.2
_exptl_crystal_size_mid 0.1
_exptl_crystal_size_min 0.08
_refine_diff_density_max 0.260
_refine_diff_density_min -0.266
_refine_diff_density_rms 0.041
_refine_ls_extinction_coef 0.00094(5)
_refine_ls_extinction_expression Fc^*^=kFc[1+0.001xFc^2^\l^3^/sin(2\q)]^-1/4^
_refine_ls_extinction_method 'SHELXL-2018/3 (Sheldrick 2018)'
_refine_ls_goodness_of_fit_ref 1.027
_refine_ls_hydrogen_treatment constr
_refine_ls_matrix_type full
_refine_ls_number_parameters 311
_refine_ls_number_reflns 5534
_refine_ls_number_restraints 25
_refine_ls_restrained_S_all 1.027
_refine_ls_R_factor_all 0.0359
_refine_ls_R_factor_gt 0.0353
_refine_ls_shift/su_max 0.001
_refine_ls_shift/su_mean 0.000
_refine_ls_structure_factor_coef Fsqd
_refine_ls_weighting_details 'w=1/[\s^2^(Fo^2^)+(0.0417P)^2^+3.8472P] where P=(Fo^2^+2Fc^2^)/3'
_refine_ls_weighting_scheme calc
_refine_ls_wR_factor_gt 0.0895
_refine_ls_wR_factor_ref 0.0900
_reflns_Friedel_coverage 0.000
_reflns_number_gt 5414
_reflns_number_total 5534
_reflns_threshold_expression 'I > 2\s(I)'
_cod_data_source_file d4sc07487d2.cif
_cod_data_source_block 419jtaec23_auto
_cod_database_code 1573567
_shelx_shelxl_version_number 2018/3
_chemical_oxdiff_formula 'C50 B2 H2 N2'
_shelx_space_group_comment
;
The symmetry employed for this shelxl refinement is uniquely defined
by the following loop, which should always be used as a source of
symmetry information in preference to the above space-group names.
They are only intended as comments.
;
_shelx_estimated_absorpt_t_max 0.911
_shelx_estimated_absorpt_t_min 0.797
_olex2_refinement_description
;
1. Restrained distances
 S1B-C1B \\sim S1A-C1B
 with sigma of 0.02
2. Rigid bond restraints
 C1B, S1A
 with sigma for 1-2 distances of 0.01 and sigma for 1-3 distances of 0.01
 S1B, C1B
 with sigma for 1-2 distances of 0.01 and sigma for 1-3 distances of 0.01
 N1, C1B
 with sigma for 1-2 distances of 0.005 and sigma for 1-3 distances of 0.005
3. Uiso/Uaniso restraints and constraints
S1A \\sim S1B: within 2A with sigma of 0.04 and sigma for terminal atoms of
0.08 within 2A
Uanis(S1A) \\sim Ueq: with sigma of 0.015 and sigma for terminal atoms of 0.03
Uanis(S1B) \\sim Ueq: with sigma of 0.015 and sigma for terminal atoms of 0.03
Uanis(C1A) = Uanis(C1B)
4. Rigid body (RIGU) restrains
 C1B, S1A
 with sigma for 1-2 distances of 0.004 and sigma for 1-3 distances of 0.004
 S1B, C1B
 with sigma for 1-2 distances of 0.004 and sigma for 1-3 distances of 0.004
 N1, C1B
 with sigma for 1-2 distances of 0.002 and sigma for 1-3 distances of 0.002
5. Others
 Sof(S1A)=Sof(C1A)=1-FVAR(1)
 Sof(S1B)=Sof(C1B)=FVAR(1)
6.a Ternary CH refined with riding coordinates:
 C13(H13), C6(H6), C25(H25), C18(H18)
6.b Aromatic/amide H refined with riding coordinates:
 C2(H2), C3(H3), C11(H11), C9(H9), C10(H10), C23(H23), C21(H21), C22(H22)
6.c Idealised Me refined as rotating group:
 C8(H8A,H8B,H8C), C14(H14A,H14B,H14C), C7(H7A,H7B,H7C), C20(H20A,H20B,H20C),
 C26(H26A,H26B,H26C), C19(H19A,H19B,H19C), C15(H15A,H15B,H15C), C27(H27A,H27B,
 H27C)
;
_olex2_submission_special_instructions 'No special instructions were received'
_oxdiff_exptl_absorpt_empirical_details
;
Empirical correction (ABSPACK) includes:
- Absorption correction using spherical harmonics
- Frame scaling
- Detector area scaling
;
_oxdiff_exptl_absorpt_empirical_full_max 1.208
_oxdiff_exptl_absorpt_empirical_full_min 0.854

loop_
_space_group_symop_operation_xyz
'x, y, z'
'-x+1/2, y, -z'
'x+1/2, y+1/2, z+1/2'
'-x+1, y+1/2, -z+1/2'
'-x, -y, -z'
'x-1/2, -y, z'
'-x+1/2, -y+1/2, -z+1/2'
'x, -y+1/2, z+1/2'

loop_
_atom_site_label
_atom_site_type_symbol
_atom_site_fract_x
_atom_site_fract_y
_atom_site_fract_z
_atom_site_U_iso_or_equiv
_atom_site_adp_type
_atom_site_occupancy
_atom_site_site_symmetry_order
_atom_site_calc_flag
_atom_site_refinement_flags_posn
_atom_site_refinement_flags_adp
_atom_site_refinement_flags_occupancy
_atom_site_disorder_assembly
_atom_site_disorder_group
S1B S 0.4753(2) 0.6495(3) 0.61410(9) 0.0407(5) Uani 0.65(2) 1 d . U P A 1
N2 N 0.48482(5) 0.12094(8) 0.66417(2) 0.01773(17) Uani 1 1 d . . . . .
N3 N 0.52811(5) 0.15351(9) 0.60213(2) 0.01912(18) Uani 1 1 d . . . . .
N1 N 0.49197(5) 0.37459(9) 0.63876(3) 0.02399(19) Uani 1 1 d . U . . .
C4 C 0.45397(6) 0.13402(10) 0.70284(3) 0.01781(19) Uani 1 1 d . . . . .
C16 C 0.54765(6) 0.21296(10) 0.56468(3) 0.0203(2) Uani 1 1 d . . . . .
C5 C 0.37151(6) 0.13744(10) 0.70486(3) 0.0207(2) Uani 1 1 d . . . . .
C12 C 0.50742(6) 0.14223(10) 0.73735(3) 0.0199(2) Uani 1 1 d . . . . .
C2 C 0.50191(6) -0.00906(10) 0.64748(3) 0.0207(2) Uani 1 1 d . . . . .
H2 H 0.496387 -0.097163 0.660135 0.025 Uiso 1 1 calc R U . . .
C3 C 0.52742(6) 0.01038(10) 0.61067(3) 0.0214(2) Uani 1 1 d . . . . .
H3 H 0.542535 -0.061799 0.593297 0.026 Uiso 1 1 calc R U . . .
C13 C 0.59640(6) 0.13728(11) 0.73459(3) 0.0236(2) Uani 1 1 d . . . . .
H13 H 0.606059 0.087466 0.709099 0.028 Uiso 1 1 calc R U . . .
C17 C 0.48738(6) 0.22461(11) 0.53308(3) 0.0238(2) Uani 1 1 d . . . . .
C24 C 0.62475(6) 0.26253(11) 0.56138(3) 0.0238(2) Uani 1 1 d . . . . .
C11 C 0.47625(6) 0.15851(11) 0.77441(3) 0.0246(2) Uani 1 1 d . . . . .
H11 H 0.511265 0.166290 0.798160 0.029 Uiso 1 1 calc R U . . .
C9 C 0.34347(6) 0.15173(11) 0.74288(3) 0.0254(2) Uani 1 1 d . . . . .
H9 H 0.287878 0.153358 0.745204 0.031 Uiso 1 1 calc R U . . .
C6 C 0.31409(6) 0.12940(12) 0.66729(3) 0.0251(2) Uani 1 1 d . . . . .
H6 H 0.342716 0.085981 0.645406 0.030 Uiso 1 1 calc R U . . .
C10 C 0.39523(7) 0.16353(11) 0.77716(3) 0.0271(2) Uani 1 1 d . . . . .
H10 H 0.375038 0.175118 0.802667 0.032 Uiso 1 1 calc R U . . .
C25 C 0.69045(6) 0.24915(12) 0.59533(3) 0.0286(2) Uani 1 1 d . . . . .
H25 H 0.668141 0.198371 0.618022 0.034 Uiso 1 1 calc R U . . .
C18 C 0.40369(6) 0.17126(12) 0.53696(3) 0.0278(2) Uani 1 1 d . . . . .
H18 H 0.404616 0.115036 0.562284 0.033 Uiso 1 1 calc R U . . .
C23 C 0.64041(7) 0.32709(12) 0.52538(3) 0.0299(2) Uani 1 1 d . . . . .
H23 H 0.692153 0.362077 0.522377 0.036 Uiso 1 1 calc R U . . .
C21 C 0.50641(7) 0.29015(13) 0.49774(3) 0.0301(2) Uani 1 1 d . . . . .
H21 H 0.466807 0.299913 0.475919 0.036 Uiso 1 1 calc R U . . .
C8 C 0.28798(7) 0.27655(13) 0.65354(4) 0.0322(3) Uani 1 1 d . . . . .
H8A H 0.260333 0.321854 0.674692 0.048 Uiso 1 1 calc R U . . .
H8B H 0.252162 0.269984 0.628896 0.048 Uiso 1 1 calc R U . . .
H8C H 0.334732 0.331927 0.648257 0.048 Uiso 1 1 calc R U . . .
C1B C 0.4824(5) 0.4903(7) 0.6271(2) 0.0214(9) Uani 0.65(2) 1 d . U P A 1
C14 C 0.63992(7) 0.05652(13) 0.76944(3) 0.0328(3) Uani 1 1 d . . . . .
H14A H 0.635638 0.107647 0.794628 0.049 Uiso 1 1 calc R U . . .
H14B H 0.696000 0.046542 0.764619 0.049 Uiso 1 1 calc R U . . .
H14C H 0.616015 -0.036378 0.771387 0.049 Uiso 1 1 calc R U . . .
C22 C 0.58192(7) 0.34102(13) 0.49399(3) 0.0327(3) Uani 1 1 d . . . . .
H22 H 0.593688 0.385712 0.469763 0.039 Uiso 1 1 calc R U . . .
C7 C 0.24132(7) 0.03920(13) 0.67332(4) 0.0341(3) Uani 1 1 d . . . . .
H7A H 0.258567 -0.054261 0.682460 0.051 Uiso 1 1 calc R U . . .
H7B H 0.208251 0.031449 0.647801 0.051 Uiso 1 1 calc R U . . .
H7C H 0.210528 0.082637 0.693574 0.051 Uiso 1 1 calc R U . . .
C20 C 0.34609(7) 0.29342(15) 0.54065(4) 0.0392(3) Uani 1 1 d . . . . .
H20A H 0.364449 0.351275 0.563875 0.059 Uiso 1 1 calc R U . . .
H20B H 0.293055 0.256854 0.544318 0.059 Uiso 1 1 calc R U . . .
H20C H 0.343937 0.350251 0.516124 0.059 Uiso 1 1 calc R U . . .
B1 B 0.50114(6) 0.22457(12) 0.63570(3) 0.0188(2) Uani 1 1 d . . . . .
C26 C 0.75980(7) 0.16252(15) 0.58204(4) 0.0398(3) Uani 1 1 d . . . . .
H26A H 0.740567 0.069907 0.573145 0.060 Uiso 1 1 calc R U . . .
H26B H 0.800316 0.152125 0.604687 0.060 Uiso 1 1 calc R U . . .
H26C H 0.782879 0.210100 0.559776 0.060 Uiso 1 1 calc R U . . .
C19 C 0.37472(7) 0.07579(14) 0.50192(4) 0.0385(3) Uani 1 1 d . . . . .
H19A H 0.370097 0.129898 0.476868 0.058 Uiso 1 1 calc R U . . .
H19B H 0.322751 0.036926 0.506743 0.058 Uiso 1 1 calc R U . . .
H19C H 0.412737 -0.000624 0.499705 0.058 Uiso 1 1 calc R U . . .
C15 C 0.62918(7) 0.28553(14) 0.73177(4) 0.0402(3) Uani 1 1 d . . . . .
H15A H 0.600718 0.334424 0.709061 0.060 Uiso 1 1 calc R U . . .
H15B H 0.685820 0.281168 0.727679 0.060 Uiso 1 1 calc R U . . .
H15C H 0.622022 0.336142 0.756755 0.060 Uiso 1 1 calc R U . . .
C27 C 0.71841(9) 0.39288(16) 0.61089(4) 0.0478(3) Uani 1 1 d . . . . .
H27A H 0.742075 0.443944 0.589423 0.072 Uiso 1 1 calc R U . . .
H27B H 0.758040 0.381166 0.633870 0.072 Uiso 1 1 calc R U . . .
H27C H 0.673022 0.445662 0.619345 0.072 Uiso 1 1 calc R U . . .
S1A S 0.5020(12) 0.6460(5) 0.61371(16) 0.0615(19) Uani 0.35(2) 1 d . U P A 2
C1A C 0.5021(6) 0.4899(14) 0.6282(4) 0.0214(9) Uani 0.35(2) 1 d . . P A 2

loop_
_atom_site_aniso_label
_atom_site_aniso_U_11
_atom_site_aniso_U_22
_atom_site_aniso_U_33
_atom_site_aniso_U_23
_atom_site_aniso_U_13
_atom_site_aniso_U_12
S1B 0.0821(11) 0.0165(3) 0.0215(4) 0.0028(2) -0.0064(5) 0.0020(5)
N2 0.0205(4) 0.0168(4) 0.0161(4) -0.0007(3) 0.0034(3) -0.0001(3)
N3 0.0227(4) 0.0189(4) 0.0161(4) 0.0006(3) 0.0039(3) -0.0010(3)
N1 0.0333(5) 0.0200(4) 0.0193(4) 0.0002(3) 0.0060(3) 0.0001(3)
C4 0.0227(5) 0.0145(4) 0.0168(4) 0.0002(3) 0.0049(3) -0.0002(3)
C16 0.0258(5) 0.0198(5) 0.0159(4) -0.0002(4) 0.0053(3) 0.0004(4)
C5 0.0225(5) 0.0174(5) 0.0226(5) -0.0003(4) 0.0039(4) -0.0003(4)
C12 0.0243(5) 0.0163(5) 0.0192(5) 0.0002(3) 0.0031(4) 0.0004(4)
C2 0.0255(5) 0.0158(5) 0.0211(5) -0.0003(4) 0.0043(4) -0.0001(4)
C3 0.0264(5) 0.0175(5) 0.0209(5) -0.0024(4) 0.0047(4) 0.0008(4)
C13 0.0225(5) 0.0273(5) 0.0208(5) -0.0008(4) 0.0004(4) 0.0015(4)
C17 0.0261(5) 0.0262(5) 0.0192(5) -0.0002(4) 0.0035(4) 0.0017(4)
C24 0.0267(5) 0.0246(5) 0.0207(5) -0.0004(4) 0.0043(4) -0.0019(4)
C11 0.0322(5) 0.0241(5) 0.0175(5) -0.0009(4) 0.0027(4) 0.0023(4)
C9 0.0245(5) 0.0246(5) 0.0286(5) -0.0004(4) 0.0102(4) 0.0015(4)
C6 0.0211(5) 0.0296(6) 0.0248(5) -0.0028(4) 0.0022(4) -0.0007(4)
C10 0.0357(6) 0.0268(5) 0.0203(5) -0.0005(4) 0.0114(4) 0.0025(4)
C25 0.0255(5) 0.0352(6) 0.0251(5) 0.0019(4) 0.0018(4) -0.0061(4)
C18 0.0244(5) 0.0359(6) 0.0229(5) 0.0015(4) 0.0010(4) 0.0000(4)
C23 0.0306(5) 0.0338(6) 0.0264(5) 0.0032(5) 0.0093(4) -0.0055(5)
C21 0.0337(6) 0.0376(6) 0.0189(5) 0.0043(4) 0.0013(4) 0.0028(5)
C8 0.0264(5) 0.0363(6) 0.0331(6) 0.0060(5) -0.0016(4) 0.0001(5)
C1B 0.024(3) 0.0247(6) 0.0149(6) -0.0029(4) 0.0001(18) -0.0012(17)
C14 0.0308(6) 0.0374(6) 0.0296(6) 0.0028(5) -0.0019(4) 0.0081(5)
C22 0.0411(6) 0.0370(6) 0.0210(5) 0.0082(4) 0.0090(4) -0.0005(5)
C7 0.0269(5) 0.0342(6) 0.0408(6) -0.0041(5) 0.0009(5) -0.0065(5)
C20 0.0287(6) 0.0472(8) 0.0419(7) -0.0121(6) 0.0042(5) 0.0031(5)
B1 0.0201(5) 0.0190(5) 0.0172(5) 0.0000(4) 0.0017(4) -0.0010(4)
C26 0.0282(6) 0.0538(8) 0.0375(6) 0.0064(6) 0.0045(5) 0.0024(5)
C19 0.0302(6) 0.0424(7) 0.0429(7) -0.0123(6) 0.0028(5) -0.0021(5)
C15 0.0283(6) 0.0358(7) 0.0550(8) 0.0083(6) -0.0040(5) -0.0067(5)
C27 0.0492(8) 0.0460(8) 0.0456(8) -0.0070(6) -0.0096(6) -0.0131(6)
S1A 0.139(6) 0.0207(7) 0.0241(7) 0.0044(5) 0.006(2) -0.002(2)
C1A 0.024(3) 0.0247(6) 0.0149(6) -0.0029(4) 0.0001(18) -0.0012(17)

loop_
_atom_type_symbol
_atom_type_description
_atom_type_scat_dispersion_real
_atom_type_scat_dispersion_imag
_atom_type_scat_source
C C 0.0181 0.0091 'International Tables Vol C Tables 4.2.6.8 and 6.1.1.4'
H H 0.0000 0.0000 'International Tables Vol C Tables 4.2.6.8 and 6.1.1.4'
B B 0.0090 0.0039 'International Tables Vol C Tables 4.2.6.8 and 6.1.1.4'
N N 0.0311 0.0180 'International Tables Vol C Tables 4.2.6.8 and 6.1.1.4'
S S 0.3331 0.5567 'International Tables Vol C Tables 4.2.6.8 and 6.1.1.4'

loop_
_geom_angle_atom_site_label_1
_geom_angle_atom_site_label_2
_geom_angle_atom_site_label_3
_geom_angle
_geom_angle_site_symmetry_1
_geom_angle_site_symmetry_3
_geom_angle_publ_flag
C2 N2 C4 122.44(8) . . ?
C2 N2 B1 107.16(8) . . ?
B1 N2 C4 130.36(8) . . ?
C3 N3 C16 124.82(8) . . ?
C3 N3 B1 107.39(8) . . ?
B1 N3 C16 127.66(8) . . ?
C1B N1 B1 156.8(3) . . ?
C1A N1 B1 152.9(6) . . ?
C5 C4 N2 118.98(8) . . ?
C5 C4 C12 122.15(9) . . ?
C12 C4 N2 118.87(8) . . ?
C17 C16 N3 118.47(9) . . ?
C24 C16 N3 119.20(9) . . ?
C24 C16 C17 122.27(9) . . ?
C4 C5 C6 121.76(9) . . ?
C9 C5 C4 117.55(9) . . ?
C9 C5 C6 120.68(9) . . ?
C4 C12 C13 121.38(8) . . ?
C11 C12 C4 117.88(9) . . ?
C11 C12 C13 120.72(9) . . ?
N2 C2 H2 125.3 . . ?
C3 C2 N2 109.41(9) . . ?
C3 C2 H2 125.3 . . ?
N3 C3 H3 125.4 . . ?
C2 C3 N3 109.22(8) . . ?
C2 C3 H3 125.4 . . ?
C12 C13 H13 107.6 . . ?
C12 C13 C14 112.61(9) . . ?
C12 C13 C15 110.01(9) . . ?
C14 C13 H13 107.6 . . ?
C15 C13 H13 107.6 . . ?
C15 C13 C14 111.20(9) . . ?
C16 C17 C18 121.98(9) . . ?
C21 C17 C16 117.59(10) . . ?
C21 C17 C18 120.41(9) . . ?
C16 C24 C25 122.54(9) . . ?
C23 C24 C16 117.67(9) . . ?
C23 C24 C25 119.79(9) . . ?
C12 C11 H11 119.5 . . ?
C10 C11 C12 121.06(9) . . ?
C10 C11 H11 119.5 . . ?
C5 C9 H9 119.4 . . ?
C10 C9 C5 121.17(9) . . ?
C10 C9 H9 119.4 . . ?
C5 C6 H6 107.9 . . ?
C5 C6 C8 110.32(9) . . ?
C5 C6 C7 112.57(9) . . ?
C8 C6 H6 107.9 . . ?
C7 C6 H6 107.9 . . ?
C7 C6 C8 110.01(9) . . ?
C11 C10 C9 120.16(9) . . ?
C11 C10 H10 119.9 . . ?
C9 C10 H10 119.9 . . ?
C24 C25 H25 107.8 . . ?
C24 C25 C26 110.98(9) . . ?
C24 C25 C27 111.19(10) . . ?
C26 C25 H25 107.8 . . ?
C27 C25 H25 107.8 . . ?
C27 C25 C26 111.21(10) . . ?
C17 C18 H18 107.8 . . ?
C17 C18 C20 110.75(10) . . ?
C17 C18 C19 111.97(9) . . ?
C20 C18 H18 107.8 . . ?
C19 C18 H18 107.8 . . ?
C19 C18 C20 110.62(10) . . ?
C24 C23 H23 119.4 . . ?
C22 C23 C24 121.15(10) . . ?
C22 C23 H23 119.4 . . ?
C17 C21 H21 119.5 . . ?
C22 C21 C17 121.08(10) . . ?
C22 C21 H21 119.5 . . ?
C6 C8 H8A 109.5 . . ?
C6 C8 H8B 109.5 . . ?
C6 C8 H8C 109.5 . . ?
H8A C8 H8B 109.5 . . ?
H8A C8 H8C 109.5 . . ?
H8B C8 H8C 109.5 . . ?
N1 C1B S1B 175.3(7) . . ?
C13 C14 H14A 109.5 . . ?
C13 C14 H14B 109.5 . . ?
C13 C14 H14C 109.5 . . ?
H14A C14 H14B 109.5 . . ?
H14A C14 H14C 109.5 . . ?
H14B C14 H14C 109.5 . . ?
C23 C22 H22 119.9 . . ?
C21 C22 C23 120.23(10) . . ?
C21 C22 H22 119.9 . . ?
C6 C7 H7A 109.5 . . ?
C6 C7 H7B 109.5 . . ?
C6 C7 H7C 109.5 . . ?
H7A C7 H7B 109.5 . . ?
H7A C7 H7C 109.5 . . ?
H7B C7 H7C 109.5 . . ?
C18 C20 H20A 109.5 . . ?
C18 C20 H20B 109.5 . . ?
C18 C20 H20C 109.5 . . ?
H20A C20 H20B 109.5 . . ?
H20A C20 H20C 109.5 . . ?
H20B C20 H20C 109.5 . . ?
N2 B1 N3 106.81(9) . . ?
N2 B1 N1 128.16(9) . . ?
N3 B1 N1 125.02(9) . . ?
C25 C26 H26A 109.5 . . ?
C25 C26 H26B 109.5 . . ?
C25 C26 H26C 109.5 . . ?
H26A C26 H26B 109.5 . . ?
H26A C26 H26C 109.5 . . ?
H26B C26 H26C 109.5 . . ?
C18 C19 H19A 109.5 . . ?
C18 C19 H19B 109.5 . . ?
C18 C19 H19C 109.5 . . ?
H19A C19 H19B 109.5 . . ?
H19A C19 H19C 109.5 . . ?
H19B C19 H19C 109.5 . . ?
C13 C15 H15A 109.5 . . ?
C13 C15 H15B 109.5 . . ?
C13 C15 H15C 109.5 . . ?
H15A C15 H15B 109.5 . . ?
H15A C15 H15C 109.5 . . ?
H15B C15 H15C 109.5 . . ?
C25 C27 H27A 109.5 . . ?
C25 C27 H27B 109.5 . . ?
C25 C27 H27C 109.5 . . ?
H27A C27 H27B 109.5 . . ?
H27A C27 H27C 109.5 . . ?
H27B C27 H27C 109.5 . . ?
N1 C1A S1A 171.6(8) . . ?

loop_
_geom_bond_atom_site_label_1
_geom_bond_atom_site_label_2
_geom_bond_distance
_geom_bond_site_symmetry_2
_geom_bond_publ_flag
S1B C1B 1.584(7) . ?
N2 C4 1.4379(11) . ?
N2 C2 1.4016(12) . ?
N2 B1 1.4155(13) . ?
N3 C16 1.4364(12) . ?
N3 C3 1.3974(13) . ?
N3 B1 1.4182(13) . ?
N1 C1B 1.178(7) . ?
N1 B1 1.4467(14) . ?
N1 C1A 1.173(14) . ?
C4 C5 1.4023(13) . ?
C4 C12 1.4028(13) . ?
C16 C17 1.4057(14) . ?
C16 C24 1.4004(14) . ?
C5 C9 1.3981(14) . ?
C5 C6 1.5195(14) . ?
C12 C13 1.5162(13) . ?
C12 C11 1.3935(14) . ?
C2 H2 0.9500 . ?
C2 C3 1.3490(14) . ?
C3 H3 0.9500 . ?
C13 H13 1.0000 . ?
C13 C14 1.5298(14) . ?
C13 C15 1.5273(16) . ?
C17 C18 1.5203(14) . ?
C17 C21 1.3968(15) . ?
C24 C25 1.5215(14) . ?
C24 C23 1.3955(14) . ?
C11 H11 0.9500 . ?
C11 C10 1.3818(15) . ?
C9 H9 0.9500 . ?
C9 C10 1.3833(16) . ?
C6 H6 1.0000 . ?
C6 C8 1.5322(16) . ?
C6 C7 1.5300(15) . ?
C10 H10 0.9500 . ?
C25 H25 1.0000 . ?
C25 C26 1.5320(17) . ?
C25 C27 1.5288(17) . ?
C18 H18 1.0000 . ?
C18 C20 1.5321(16) . ?
C18 C19 1.5294(16) . ?
C23 H23 0.9500 . ?
C23 C22 1.3832(16) . ?
C21 H21 0.9500 . ?
C21 C22 1.3819(17) . ?
C8 H8A 0.9800 . ?
C8 H8B 0.9800 . ?
C8 H8C 0.9800 . ?
C14 H14A 0.9800 . ?
C14 H14B 0.9800 . ?
C14 H14C 0.9800 . ?
C22 H22 0.9500 . ?
C7 H7A 0.9800 . ?
C7 H7B 0.9800 . ?
C7 H7C 0.9800 . ?
C20 H20A 0.9800 . ?
C20 H20B 0.9800 . ?
C20 H20C 0.9800 . ?
C26 H26A 0.9800 . ?
C26 H26B 0.9800 . ?
C26 H26C 0.9800 . ?
C19 H19A 0.9800 . ?
C19 H19B 0.9800 . ?
C19 H19C 0.9800 . ?
C15 H15A 0.9800 . ?
C15 H15B 0.9800 . ?
C15 H15C 0.9800 . ?
C27 H27A 0.9800 . ?
C27 H27B 0.9800 . ?
C27 H27C 0.9800 . ?
S1A C1A 1.569(15) . ?

loop_
_geom_torsion_atom_site_label_1
_geom_torsion_atom_site_label_2
_geom_torsion_atom_site_label_3
_geom_torsion_atom_site_label_4
_geom_torsion
_geom_torsion_site_symmetry_1
_geom_torsion_site_symmetry_2
_geom_torsion_site_symmetry_3
_geom_torsion_site_symmetry_4
_geom_torsion_publ_flag
N2 C4 C5 C9 -179.34(9) . . . . ?
N2 C4 C5 C6 -0.72(14) . . . . ?
N2 C4 C12 C13 -0.13(14) . . . . ?
N2 C4 C12 C11 178.37(9) . . . . ?
N2 C2 C3 N3 0.19(11) . . . . ?
N3 C16 C17 C18 -2.40(15) . . . . ?
N3 C16 C17 C21 176.32(9) . . . . ?
N3 C16 C24 C25 3.30(15) . . . . ?
N3 C16 C24 C23 -176.30(9) . . . . ?
C4 N2 C2 C3 178.03(8) . . . . ?
C4 N2 B1 N3 -177.96(9) . . . . ?
C4 N2 B1 N1 1.28(17) . . . . ?
C4 C5 C9 C10 0.67(15) . . . . ?
C4 C5 C6 C8 -96.22(11) . . . . ?
C4 C5 C6 C7 140.48(10) . . . . ?
C4 C12 C13 C14 -142.89(10) . . . . ?
C4 C12 C13 C15 92.48(12) . . . . ?
C4 C12 C11 C10 1.30(15) . . . . ?
C16 N3 C3 C2 -176.33(9) . . . . ?
C16 N3 B1 N2 176.13(9) . . . . ?
C16 N3 B1 N1 -3.14(16) . . . . ?
C16 C17 C18 C20 107.40(12) . . . . ?
C16 C17 C18 C19 -128.62(11) . . . . ?
C16 C17 C21 C22 0.29(17) . . . . ?
C16 C24 C25 C26 119.57(11) . . . . ?
C16 C24 C25 C27 -116.07(12) . . . . ?
C16 C24 C23 C22 -0.30(17) . . . . ?
C5 C4 C12 C13 179.54(9) . . . . ?
C5 C4 C12 C11 -1.96(14) . . . . ?
C5 C9 C10 C11 -1.31(16) . . . . ?
C12 C4 C5 C9 0.99(14) . . . . ?
C12 C4 C5 C6 179.61(9) . . . . ?
C12 C11 C10 C9 0.29(16) . . . . ?
C2 N2 C4 C5 -91.54(11) . . . . ?
C2 N2 C4 C12 88.14(11) . . . . ?
C2 N2 B1 N3 -0.06(10) . . . . ?
C2 N2 B1 N1 179.18(10) . . . . ?
C3 N3 C16 C17 85.22(12) . . . . ?
C3 N3 C16 C24 -97.43(12) . . . . ?
C3 N3 B1 N2 0.17(10) . . . . ?
C3 N3 B1 N1 -179.10(10) . . . . ?
C13 C12 C11 C10 179.81(10) . . . . ?
C17 C16 C24 C25 -179.46(10) . . . . ?
C17 C16 C24 C23 0.94(16) . . . . ?
C17 C21 C22 C23 0.32(19) . . . . ?
C24 C16 C17 C18 -179.66(10) . . . . ?
C24 C16 C17 C21 -0.94(16) . . . . ?
C24 C23 C22 C21 -0.31(18) . . . . ?
C11 C12 C13 C14 38.66(13) . . . . ?
C11 C12 C13 C15 -85.98(12) . . . . ?
C9 C5 C6 C8 82.36(12) . . . . ?
C9 C5 C6 C7 -40.95(13) . . . . ?
C6 C5 C9 C10 -177.96(10) . . . . ?
C25 C24 C23 C22 -179.91(11) . . . . ?
C18 C17 C21 C22 179.03(11) . . . . ?
C23 C24 C25 C26 -60.84(14) . . . . ?
C23 C24 C25 C27 63.51(14) . . . . ?
C21 C17 C18 C20 -71.28(13) . . . . ?
C21 C17 C18 C19 52.69(14) . . . . ?
C1B N1 B1 N2 -154.8(11) . . . . ?
C1B N1 B1 N3 24.3(12) . . . . ?
B1 N2 C4 C5 86.08(13) . . . . ?
B1 N2 C4 C12 -94.24(12) . . . . ?
B1 N2 C2 C3 -0.08(11) . . . . ?
B1 N3 C16 C17 -90.08(12) . . . . ?
B1 N3 C16 C24 87.26(13) . . . . ?
B1 N3 C3 C2 -0.23(11) . . . . ?
C1A N1 B1 N2 167.5(12) . . . . ?
C1A N1 B1 N3 -13.4(12) . . . . ?
